data_7238161
loop_
_publ_author_name
'Ji, Chang-Chun'
'Li, Jing'
'Li, Yi-Zhi'
'Guo, Zi-Jian'
'Zheng, He-Gen'

_publ_section_title
;
 Eight new complexes based on flexible multicarboxylate ligands:
 synthesis, structures and properties
;
_journal_issue 10
_journal_name_full CrystEngComm
_journal_page_first 3183
_journal_paper_doi 10.1039/b926324a
_journal_volume 12
_journal_year 2010
_chemical_formula_moiety 'C16 H20 Ni O10'
_chemical_formula_sum 'C16 H20 Ni O10'
_chemical_formula_weight 431.03
_space_group_IT_number 2
_space_group_name_Hall '-P 1'
_space_group_name_H-M_alt 'P -1'
_symmetry_cell_setting triclinic
_symmetry_space_group_name_Hall '-P 1'
_symmetry_space_group_name_H-M 'P -1'
_atom_sites_solution_hydrogens geom
_atom_sites_solution_primary direct
_atom_sites_solution_secondary difmap
_audit_creation_method SHELXL-97
_cell_angle_alpha 88.524(7)
_cell_angle_beta 83.761(6)
_cell_angle_gamma 83.354(6)
_cell_formula_units_Z 1
_cell_length_a 4.9002(16)
_cell_length_b 5.7233(18)
_cell_length_c 15.147(5)
_cell_measurement_reflns_used 790
_cell_measurement_temperature 293(2)
_cell_measurement_theta_max 26.557
_cell_measurement_theta_min 2.706
_cell_volume 419.4(2)
_computing_cell_refinement SMART
_computing_data_collection 'SMART (Bruker, 2000)'
_computing_data_reduction 'SAINT (Bruker, 2000)'
_computing_molecular_graphics SHELXTL
_computing_publication_material SHELXTL
_computing_structure_refinement SHELXTL
_computing_structure_solution 'SHELXTL (Bruker, 2000)'
_diffrn_ambient_temperature 293(2)
_diffrn_measured_fraction_theta_full 0.980
_diffrn_measured_fraction_theta_max 0.980
_diffrn_measurement_device_type 'Bruker Smart Apex CCD'
_diffrn_measurement_method 'phi and omega scans'
_diffrn_radiation_monochromator graphite
_diffrn_radiation_source 'fine-focus sealed tube'
_diffrn_radiation_type MoK\a
_diffrn_radiation_wavelength 0.71073
_diffrn_reflns_av_R_equivalents 0.0515
_diffrn_reflns_av_sigmaI/netI 0.0741
_diffrn_reflns_limit_h_max 5
_diffrn_reflns_limit_h_min -5
_diffrn_reflns_limit_k_max 4
_diffrn_reflns_limit_k_min -6
_diffrn_reflns_limit_l_max 17
_diffrn_reflns_limit_l_min -16
_diffrn_reflns_number 2098
_diffrn_reflns_theta_full 24.99
_diffrn_reflns_theta_max 24.99
_diffrn_reflns_theta_min 2.71
_exptl_absorpt_coefficient_mu 1.214
_exptl_absorpt_correction_T_max 0.823
_exptl_absorpt_correction_T_min 0.784
_exptl_absorpt_correction_type multi-scan
_exptl_absorpt_process_details 'SADABS; Bruker, 2000'
_exptl_crystal_colour green
_exptl_crystal_density_diffrn 1.707
_exptl_crystal_density_method 'not measured'
_exptl_crystal_description prism
_exptl_crystal_F_000 224
_exptl_crystal_size_max 0.20
_exptl_crystal_size_mid 0.18
_exptl_crystal_size_min 0.16
_refine_diff_density_max 0.628
_refine_diff_density_min -0.590
_refine_diff_density_rms 0.090
_refine_ls_extinction_method none
_refine_ls_goodness_of_fit_ref 1.000
_refine_ls_hydrogen_treatment constr
_refine_ls_matrix_type full
_refine_ls_number_parameters 124
_refine_ls_number_reflns 1447
_refine_ls_number_restraints 0
_refine_ls_restrained_S_all 1.000
_refine_ls_R_factor_all 0.0535
_refine_ls_R_factor_gt 0.0468
_refine_ls_shift/su_max 0.000
_refine_ls_shift/su_mean 0.000
_refine_ls_structure_factor_coef Fsqd
_refine_ls_weighting_details 'calc w=1/[\s^2^(Fo^2^)+(0.0554P)^2^+0.0000P] where P=(Fo^2^+2Fc^2^)/3'
_refine_ls_weighting_scheme calc
_refine_ls_wR_factor_gt 0.1092
_refine_ls_wR_factor_ref 0.1125
_reflns_number_gt 1274
_reflns_number_total 1447
_reflns_threshold_expression >2sigma(I)
_cod_data_source_file b926324a.txt
_cod_data_source_block 81222am
_cod_depositor_comments
;
The following automatic conversions were performed:

data item '_symmetry_cell_setting' value 'Triclinic' was changed to
'triclinic' in accordance with the
/home/saulius/struct/COD-crude-data/automatic-downloads/DataCite-retrospective/RSC/depositions/lib/dictionaries/cif_core.dic
dictionary named 'cif_core.dic' version 2.4.2 last updated on
2011-04-26.

Automatic conversion script
Id: cif_fix_values 6909 2019-04-08 15:41:33Z antanas 
;
_cod_original_sg_symbol_H-M P-1
_cod_database_code 7238161

loop_
_symmetry_equiv_pos_as_xyz
'x, y, z'
'-x, -y, -z'

loop_
_atom_site_label
_atom_site_type_symbol
_atom_site_fract_x
_atom_site_fract_y
_atom_site_fract_z
_atom_site_U_iso_or_equiv
_atom_site_adp_type
_atom_site_occupancy
_atom_site_symmetry_multiplicity
_atom_site_calc_flag
_atom_site_refinement_flags
C1 C 0.0910(7) 0.2680(6) 0.1596(2) 0.0204(8) Uani 1 1 d .
C2 C 0.2493(8) 0.2923(7) 0.2392(3) 0.0264(9) Uani 1 1 d .
H2A H 0.3443 0.4322 0.2321 0.032 Uiso 1 1 calc R
H2B H 0.1218 0.3079 0.2929 0.032 Uiso 1 1 calc R
C3 C 0.5913(8) 0.0766(7) 0.3188(2) 0.0245(9) Uani 1 1 d .
C4 C 0.5779(9) 0.2501(7) 0.3809(3) 0.0346(11) Uani 1 1 d .
H4 H 0.4622 0.3893 0.3756 0.042 Uiso 1 1 calc R
C5 C 0.7366(9) 0.2172(7) 0.4512(3) 0.0360(11) Uani 1 1 d .
H5 H 0.7213 0.3349 0.4933 0.043 Uiso 1 1 calc R
C6 C 0.9171(8) 0.0165(7) 0.4616(2) 0.0258(9) Uani 1 1 d .
C7 C 0.9262(10) -0.1515(7) 0.3974(3) 0.0425(13) Uani 1 1 d .
H7 H 1.0441 -0.2899 0.4017 0.051 Uiso 1 1 calc R
C8 C 0.7686(10) -0.1236(7) 0.3273(3) 0.0410(12) Uani 1 1 d .
H8 H 0.7828 -0.2415 0.2853 0.049 Uiso 1 1 calc R
Ni1 Ni 0.0000 0.0000 0.0000 0.0194(3) Uani 1 2 d S
O1 O 0.1807(5) 0.1094(4) 0.10518(17) 0.0265(6) Uani 1 1 d .
O2 O -0.1203(5) 0.4128(4) 0.15629(17) 0.0273(7) Uani 1 1 d .
O3 O 0.4443(5) 0.0901(4) 0.24623(17) 0.0281(7) Uani 1 1 d .
O4 O -0.2852(5) -0.1644(4) 0.08422(17) 0.0264(6) Uani 1 1 d .
H4C H -0.2290 -0.1298 0.1329 0.032 Uiso 1 1 d R
H4B H -0.4494 -0.0974 0.0940 0.032 Uiso 1 1 d R
O5 O -0.2643(5) 0.2995(4) -0.00203(17) 0.0275(7) Uani 1 1 d .
H5C H -0.2085 0.3656 0.0412 0.033 Uiso 1 1 d R
H5A H -0.4312 0.2964 0.0198 0.033 Uiso 1 1 d R

loop_
_atom_site_aniso_label
_atom_site_aniso_U_11
_atom_site_aniso_U_22
_atom_site_aniso_U_33
_atom_site_aniso_U_23
_atom_site_aniso_U_13
_atom_site_aniso_U_12
C1 0.021(2) 0.020(2) 0.020(2) 0.0016(16) -0.0046(16) -0.0027(16)
C2 0.024(2) 0.029(2) 0.026(2) -0.0091(17) -0.0094(17) 0.0050(17)
C3 0.022(2) 0.031(2) 0.021(2) -0.0019(17) -0.0074(16) -0.0012(17)
C4 0.035(2) 0.033(2) 0.036(2) -0.0097(19) -0.019(2) 0.0114(19)
C5 0.044(3) 0.034(2) 0.030(2) -0.0153(19) -0.018(2) 0.011(2)
C6 0.030(2) 0.028(2) 0.021(2) 0.0011(16) -0.0093(18) -0.0021(17)
C7 0.055(3) 0.031(2) 0.042(3) -0.010(2) -0.030(2) 0.016(2)
C8 0.058(3) 0.031(2) 0.035(3) -0.015(2) -0.026(2) 0.010(2)
Ni1 0.0187(4) 0.0188(4) 0.0211(4) -0.0039(3) -0.0080(3) 0.0025(3)
O1 0.0261(15) 0.0276(15) 0.0261(15) -0.0099(12) -0.0115(12) 0.0055(11)
O2 0.0272(15) 0.0263(15) 0.0280(16) -0.0025(12) -0.0105(12) 0.0057(12)
O3 0.0310(16) 0.0298(15) 0.0243(15) -0.0089(12) -0.0151(12) 0.0069(12)
O4 0.0216(14) 0.0303(15) 0.0272(15) -0.0024(12) -0.0058(12) 0.0008(11)
O5 0.0231(15) 0.0258(15) 0.0342(16) -0.0060(12) -0.0109(12) 0.0028(11)

loop_
_atom_type_symbol
_atom_type_description
_atom_type_scat_dispersion_real
_atom_type_scat_dispersion_imag
_atom_type_scat_source
C C 0.0033 0.0016 'International Tables Vol C Tables 4.2.6.8 and 6.1.1.4'
Ni Ni 0.3393 1.1124 'International Tables Vol C Tables 4.2.6.8 and 6.1.1.4'
O O 0.0106 0.0060 'International Tables Vol C Tables 4.2.6.8 and 6.1.1.4'
H H 0.0000 0.0000 'International Tables Vol C Tables 4.2.6.8 and 6.1.1.4'

loop_
_geom_angle_atom_site_label_1
_geom_angle_atom_site_label_2
_geom_angle_atom_site_label_3
_geom_angle
_geom_angle_site_symmetry_1
_geom_angle_site_symmetry_3
O1 C1 O2 126.9(3) . .
O1 C1 C2 118.1(3) . .
O2 C1 C2 115.0(3) . .
O3 C2 C1 109.4(3) . .
O3 C2 H2A 109.8 . .
C1 C2 H2A 109.8 . .
O3 C2 H2B 109.8 . .
C1 C2 H2B 109.8 . .
H2A C2 H2B 108.2 . .
C8 C3 O3 116.4(3) . .
C8 C3 C4 118.6(4) . .
O3 C3 C4 125.0(3) . .
C3 C4 C5 120.0(4) . .
C3 C4 H4 120.0 . .
C5 C4 H4 120.0 . .
C4 C5 C6 122.7(4) . .
C4 C5 H5 118.7 . .
C6 C5 H5 118.7 . .
C7 C6 C5 115.4(4) . .
C7 C6 C6 122.8(4) . 2_756
C5 C6 C6 121.8(4) . 2_756
C8 C7 C6 122.9(4) . .
C8 C7 H7 118.5 . .
C6 C7 H7 118.5 . .
C3 C8 C7 120.4(4) . .
C3 C8 H8 119.8 . .
C7 C8 H8 119.8 . .
O5 Ni1 O5 180.00(12) 2 .
O5 Ni1 O1 87.27(10) 2 .
O5 Ni1 O1 92.73(10) . .
O5 Ni1 O1 92.73(10) 2 2
O5 Ni1 O1 87.27(10) . 2
O1 Ni1 O1 180.00(8) . 2
O5 Ni1 O4 88.70(11) 2 .
O5 Ni1 O4 91.30(11) . .
O1 Ni1 O4 91.73(11) . .
O1 Ni1 O4 88.27(11) 2 .
O5 Ni1 O4 91.30(11) 2 2
O5 Ni1 O4 88.70(11) . 2
O1 Ni1 O4 88.27(11) . 2
O1 Ni1 O4 91.73(11) 2 2
O4 Ni1 O4 180.00(17) . 2
C1 O1 Ni1 128.8(2) . .
C3 O3 C2 116.8(3) . .
Ni1 O4 H4C 97.3 . .
Ni1 O4 H4B 118.9 . .
H4C O4 H4B 97.5 . .
Ni1 O5 H5C 96.9 . .
Ni1 O5 H5A 118.8 . .
H5C O5 H5A 97.6 . .

loop_
_geom_bond_atom_site_label_1
_geom_bond_atom_site_label_2
_geom_bond_distance
_geom_bond_site_symmetry_2
C1 O1 1.251(4) .
C1 O2 1.254(4) .
C1 C2 1.520(5) .
C2 O3 1.422(4) .
C2 H2A 0.9700 .
C2 H2B 0.9700 .
C3 C8 1.368(5) .
C3 O3 1.373(4) .
C3 C4 1.377(5) .
C4 C5 1.382(5) .
C4 H4 0.9300 .
C5 C6 1.383(5) .
C5 H5 0.9300 .
C6 C7 1.379(6) .
C6 C6 1.485(7) 2_756
C7 C8 1.376(6) .
C7 H7 0.9300 .
C8 H8 0.9300 .
Ni1 O5 2.027(2) 2
Ni1 O5 2.027(2) .
Ni1 O1 2.050(2) .
Ni1 O1 2.050(2) 2
Ni1 O4 2.079(3) .
Ni1 O4 2.079(3) 2
O4 H4C 0.8500 .
O4 H4B 0.8500 .
O5 H5C 0.8499 .
O5 H5A 0.8500 .

loop_
_geom_hbond_atom_site_label_D
_geom_hbond_atom_site_label_H
_geom_hbond_atom_site_label_A
_geom_hbond_distance_DH
_geom_hbond_distance_HA
_geom_hbond_distance_DA
_geom_hbond_angle_DHA
_geom_hbond_site_symmetry_A
O4 H4C O1 0.85 2.55 2.963(4) 110.9 .
O4 H4B O1 0.85 2.04 2.882(4) 170.3 1_455
O4 H4C O3 0.85 2.48 2.989(4) 119.4 1_455
O5 H5C O2 0.85 1.87 2.688(4) 159.6 .
O5 H5C O1 0.85 2.53 2.950(4) 111.5 .
O5 H5A O4 0.85 2.40 2.840(4) 112.7 2_455
O5 H5A O1 0.85 2.51 3.294(4) 153.8 1_455

loop_
_geom_torsion_atom_site_label_1
_geom_torsion_atom_site_label_2
_geom_torsion_atom_site_label_3
_geom_torsion_atom_site_label_4
_geom_torsion
_geom_torsion_site_symmetry_1
_geom_torsion_site_symmetry_4
O1 C1 C2 O3 -12.6(5) . .
O2 C1 C2 O3 167.2(3) . .
C8 C3 C4 C5 -1.6(7) . .
O3 C3 C4 C5 -179.8(4) . .
C3 C4 C5 C6 1.5(7) . .
C4 C5 C6 C7 -0.8(7) . .
C4 C5 C6 C6 -179.2(5) . 2_756
C5 C6 C7 C8 0.2(7) . .
C6 C6 C7 C8 178.6(5) 2_756 .
O3 C3 C8 C7 179.4(4) . .
C4 C3 C8 C7 1.1(7) . .
C6 C7 C8 C3 -0.4(8) . .
O2 C1 O1 Ni1 -7.9(6) . .
C2 C1 O1 Ni1 171.9(2) . .
O5 Ni1 O1 C1 -161.8(3) 2 .
O5 Ni1 O1 C1 18.2(3) . .
O1 Ni1 O1 C1 55(100) 2 .
O4 Ni1 O1 C1 -73.2(3) . .
O4 Ni1 O1 C1 106.8(3) 2 .
C8 C3 O3 C2 177.0(4) . .
C4 C3 O3 C2 -4.9(6) . .
C1 C2 O3 C3 -175.5(3) . .
